data_7016209
loop_
_publ_author_name
'Koshevoy, Igor O.'
'Smirnova, Ekaterina S.'
'Haukka, Matti'
'Laguna, Antonio'
'Chueca, Jessica Camara'
'Pakkanen, Tapani A.'
'Tunik, Sergey P.'
'Ospino, Isaura'
'Crespo, Olga'

_publ_section_title
;
 Synthesis, structural characterization, photophysical properties and
 theoretical analysis of gold(i) thiolate-phosphine complexes.
;
_journal_issue 28
_journal_name_full 'Dalton transactions (Cambridge, England : 2003)'
_journal_page_first 7412
_journal_page_last 7422
_journal_paper_doi 10.1039/c1dt10437c
_journal_volume 40
_journal_year 2011
_chemical_formula_moiety '2(C42 H34 Au2 P2 S2), 0.5(C6 H14), 3(C H2 Cl2)'
_chemical_formula_sum 'C90 H81 Au4 Cl6 P4 S4'
_chemical_formula_weight 2415.23
_chemical_name_systematic
;
?
;
_space_group_IT_number 2
_symmetry_cell_setting triclinic
_symmetry_space_group_name_Hall '-P 1'
_symmetry_space_group_name_H-M 'P -1'
_atom_sites_solution_hydrogens geom
_atom_sites_solution_primary direct
_atom_sites_solution_secondary difmap
_audit_creation_method SHELXL-97
_cell_angle_alpha 78.948(2)
_cell_angle_beta 68.399(2)
_cell_angle_gamma 79.416(2)
_cell_formula_units_Z 2
_cell_length_a 16.7048(6)
_cell_length_b 16.7988(4)
_cell_length_c 16.8964(6)
_cell_measurement_reflns_used 163518
_cell_measurement_temperature 100(2)
_cell_measurement_theta_max 28.70
_cell_measurement_theta_min 1.00
_cell_volume 4293.4(2)
_computing_cell_refinement 'Denzo/Scalepack (Otwinowski & Minor, 1997)'
_computing_data_collection 'Collect (Bruker AXS BV, 1997-2004)'
_computing_data_reduction 'Denzo/Scalepack (Otwinowski & Minor, 1997)'
_computing_molecular_graphics 'Diamond v.3.1e (Brandenburg, 2007)'
_computing_publication_material 'SHELXL-97 (Sheldrick, 1997)'
_computing_structure_refinement 'SHELXL-97 (Sheldrick, 1997)'
_computing_structure_solution 'SHELXS-97 (Sheldrick, 1997)'
_diffrn_ambient_temperature 100(2)
_diffrn_detector_area_resol_mean 9
_diffrn_measured_fraction_theta_full 0.993
_diffrn_measured_fraction_theta_max 0.993
_diffrn_measurement_device '95mm CCD camera on \k-goniostat'
_diffrn_measurement_device_type 'Nonius KappaCCD'
_diffrn_measurement_method '\f scans and \w scans with \k offset'
_diffrn_radiation_monochromator 'horizontally mounted graphite crystal'
_diffrn_radiation_source 'fine-focus sealed tube'
_diffrn_radiation_type MoK\a
_diffrn_radiation_wavelength 0.71073
_diffrn_reflns_av_R_equivalents 0.0448
_diffrn_reflns_av_sigmaI/netI 0.0494
_diffrn_reflns_limit_h_max 21
_diffrn_reflns_limit_h_min -21
_diffrn_reflns_limit_k_max 21
_diffrn_reflns_limit_k_min -21
_diffrn_reflns_limit_l_max 21
_diffrn_reflns_limit_l_min -21
_diffrn_reflns_number 76565
_diffrn_reflns_theta_full 27.50
_diffrn_reflns_theta_max 27.50
_diffrn_reflns_theta_min 1.92
_exptl_absorpt_coefficient_mu 7.217
_exptl_absorpt_correction_T_max 0.3638
_exptl_absorpt_correction_T_min 0.1299
_exptl_absorpt_correction_type multi-scan
_exptl_absorpt_process_details 'SADABS v.2.10 (Sheldrick, 2003)'
_exptl_crystal_colour colourless
_exptl_crystal_density_diffrn 1.868
_exptl_crystal_density_method 'not measured'
_exptl_crystal_description plate
_exptl_crystal_F_000 2326
_exptl_crystal_size_max 0.42
_exptl_crystal_size_mid 0.20
_exptl_crystal_size_min 0.14
_refine_diff_density_max 2.466
_refine_diff_density_min -2.669
_refine_diff_density_rms 0.258
_refine_ls_extinction_method none
_refine_ls_goodness_of_fit_ref 1.029
_refine_ls_hydrogen_treatment constr
_refine_ls_matrix_type full
_refine_ls_number_parameters 975
_refine_ls_number_reflns 19581
_refine_ls_number_restraints 9
_refine_ls_restrained_S_all 1.030
_refine_ls_R_factor_all 0.0658
_refine_ls_R_factor_gt 0.0478
_refine_ls_shift/su_max 0.002
_refine_ls_shift/su_mean 0.000
_refine_ls_structure_factor_coef Fsqd
_refine_ls_weighting_details 'calc w=1/[\s^2^(Fo^2^)+(0.0796P)^2^+25.4717P] where P=(Fo^2^+2Fc^2^)/3'
_refine_ls_weighting_scheme calc
_refine_ls_wR_factor_gt 0.1223
_refine_ls_wR_factor_ref 0.1380
_reflns_number_gt 15643
_reflns_number_total 19581
_reflns_threshold_expression >2sigma(I)
_cod_data_source_file c1dt10437c.txt
_cod_data_source_block 1
_cod_database_code 7016209

loop_
_symmetry_equiv_pos_as_xyz
'x, y, z'
'-x, -y, -z'

loop_
_atom_site_label
_atom_site_type_symbol
_atom_site_fract_x
_atom_site_fract_y
_atom_site_fract_z
_atom_site_U_iso_or_equiv
_atom_site_adp_type
_atom_site_occupancy
_atom_site_symmetry_multiplicity
_atom_site_calc_flag
_atom_site_refinement_flags
_atom_site_disorder_assembly
_atom_site_disorder_group
Au1 Au 0.286639(17) 0.356847(16) 0.003780(17) 0.02225(8) Uani 1 1 d . . .
Au2 Au 0.402251(16) 0.245093(15) 0.107364(16) 0.02091(7) Uani 1 1 d . . .
Cl1 Cl 0.4611(2) 0.7361(2) 0.4959(3) 0.0782(9) Uani 1 1 d . . .
Cl2 Cl 0.5532(2) 0.5875(2) 0.42743(19) 0.0671(8) Uani 1 1 d . . .
Cl3 Cl 0.98019(19) 0.7515(2) 0.14428(18) 0.0639(7) Uani 1 1 d . . .
Cl4 Cl 0.9589(2) 0.90203(17) 0.03257(18) 0.0602(7) Uani 1 1 d . . .
Cl5 Cl 0.9467(5) 0.2851(4) 0.0968(5) 0.179(3) Uani 1 1 d D . .
Cl6 Cl 1.0557(6) 0.3990(5) -0.0121(6) 0.210(4) Uani 1 1 d D . .
S1 S 0.24693(13) 0.22899(11) 0.01695(12) 0.0275(4) Uani 1 1 d . . .
S2 S 0.28956(11) 0.30478(11) 0.21403(11) 0.0244(4) Uani 1 1 d . . .
P1 P 0.31338(12) 0.48692(11) -0.00674(11) 0.0219(4) Uani 1 1 d . . .
P2 P 0.51408(11) 0.18764(11) 0.00301(11) 0.0204(3) Uani 1 1 d . . .
C1 C 0.2876(5) 0.1981(4) -0.0865(5) 0.0248(15) Uani 1 1 d . . .
C2 C 0.2933(5) 0.1155(5) -0.0914(6) 0.0329(17) Uani 1 1 d . . .
H2 H 0.2759 0.0780 -0.0402 0.039 Uiso 1 1 calc R . .
C3 C 0.3248(6) 0.0872(5) -0.1718(6) 0.0381(19) Uani 1 1 d . . .
H3 H 0.3292 0.0306 -0.1746 0.046 Uiso 1 1 calc R . .
C4 C 0.3492(6) 0.1408(5) -0.2462(6) 0.0378(19) Uani 1 1 d . . .
H4 H 0.3701 0.1218 -0.3006 0.045 Uiso 1 1 calc R . .
C5 C 0.3429(6) 0.2235(6) -0.2407(6) 0.0379(19) Uani 1 1 d . . .
H5 H 0.3605 0.2607 -0.2921 0.045 Uiso 1 1 calc R . .
C6 C 0.3117(6) 0.2525(5) -0.1631(5) 0.0330(17) Uani 1 1 d . . .
H6 H 0.3064 0.3095 -0.1611 0.040 Uiso 1 1 calc R . .
C7 C 0.2368(5) 0.5368(4) 0.0840(4) 0.0228(14) Uani 1 1 d . . .
C8 C 0.1518(5) 0.5180(5) 0.1181(5) 0.0303(16) Uani 1 1 d . . .
H8 H 0.1340 0.4823 0.0922 0.036 Uiso 1 1 calc R . .
C9 C 0.0938(6) 0.5511(5) 0.1890(5) 0.0374(19) Uani 1 1 d . . .
H9 H 0.0359 0.5381 0.2118 0.045 Uiso 1 1 calc R . .
C10 C 0.1186(5) 0.6030(5) 0.2277(5) 0.0307(17) Uani 1 1 d . . .
H10 H 0.0787 0.6245 0.2777 0.037 Uiso 1 1 calc R . .
C11 C 0.2022(6) 0.6234(5) 0.1927(5) 0.0372(19) Uani 1 1 d . . .
H11 H 0.2191 0.6605 0.2178 0.045 Uiso 1 1 calc R . .
C12 C 0.2615(5) 0.5902(4) 0.1216(5) 0.0299(17) Uani 1 1 d . . .
H12 H 0.3191 0.6039 0.0985 0.036 Uiso 1 1 calc R . .
C13 C 0.3070(5) 0.5499(5) -0.1049(5) 0.0268(15) Uani 1 1 d . . .
C14 C 0.3230(5) 0.5125(5) -0.1766(5) 0.0312(17) Uani 1 1 d . . .
H14 H 0.3350 0.4547 -0.1730 0.037 Uiso 1 1 calc R . .
C15 C 0.3215(6) 0.5588(5) -0.2532(5) 0.0369(19) Uani 1 1 d . . .
H15 H 0.3330 0.5325 -0.3020 0.044 Uiso 1 1 calc R . .
C16 C 0.3033(6) 0.6431(5) -0.2595(5) 0.0361(18) Uani 1 1 d . . .
H16 H 0.3020 0.6746 -0.3122 0.043 Uiso 1 1 calc R . .
C17 C 0.2872(6) 0.6809(5) -0.1882(5) 0.0355(18) Uani 1 1 d . . .
H17 H 0.2743 0.7386 -0.1918 0.043 Uiso 1 1 calc R . .
C18 C 0.2898(5) 0.6349(5) -0.1117(5) 0.0301(16) Uani 1 1 d . . .
H18 H 0.2798 0.6614 -0.0635 0.036 Uiso 1 1 calc R . .
C19 C 0.4183(5) 0.4967(4) -0.0051(4) 0.0228(14) Uani 1 1 d . . .
C20 C 0.4397(4) 0.4575(4) 0.0673(4) 0.0201(13) Uani 1 1 d . . .
H20 H 0.3984 0.4285 0.1135 0.024 Uiso 1 1 calc R . .
C21 C 0.4796(5) 0.5395(4) -0.0721(4) 0.0228(14) Uani 1 1 d . . .
H21 H 0.4661 0.5667 -0.1212 0.027 Uiso 1 1 calc R . .
C22 C 0.3374(4) 0.3553(4) 0.2646(4) 0.0224(14) Uani 1 1 d . . .
C23 C 0.4190(5) 0.3291(5) 0.2726(5) 0.0301(16) Uani 1 1 d . . .
H23 H 0.4521 0.2812 0.2495 0.036 Uiso 1 1 calc R . .
C24 C 0.4521(6) 0.3716(6) 0.3134(5) 0.0383(19) Uani 1 1 d . . .
H24 H 0.5077 0.3531 0.3179 0.046 Uiso 1 1 calc R . .
C25 C 0.4042(6) 0.4413(5) 0.3477(5) 0.038(2) Uani 1 1 d . . .
H25 H 0.4271 0.4709 0.3753 0.046 Uiso 1 1 calc R . .
C26 C 0.3227(6) 0.4675(5) 0.3417(5) 0.039(2) Uani 1 1 d . . .
H26 H 0.2893 0.5143 0.3669 0.047 Uiso 1 1 calc R . .
C27 C 0.2895(5) 0.4266(5) 0.2995(5) 0.0296(16) Uani 1 1 d . . .
H27 H 0.2345 0.4463 0.2940 0.035 Uiso 1 1 calc R . .
C28 C 0.6188(5) 0.1832(4) 0.0140(4) 0.0221(14) Uani 1 1 d . . .
C29 C 0.6242(5) 0.1568(5) 0.0966(5) 0.0309(17) Uani 1 1 d . . .
H29 H 0.5734 0.1469 0.1448 0.037 Uiso 1 1 calc R . .
C30 C 0.7050(5) 0.1453(5) 0.1064(5) 0.0341(18) Uani 1 1 d . . .
H30 H 0.7094 0.1252 0.1614 0.041 Uiso 1 1 calc R . .
C31 C 0.7779(5) 0.1626(5) 0.0381(5) 0.0327(17) Uani 1 1 d . . .
H31 H 0.8324 0.1554 0.0460 0.039 Uiso 1 1 calc R . .
C32 C 0.7726(5) 0.1907(5) -0.0426(5) 0.0330(18) Uani 1 1 d . . .
H32 H 0.8233 0.2036 -0.0897 0.040 Uiso 1 1 calc R . .
C33 C 0.6932(5) 0.2001(4) -0.0548(5) 0.0260(15) Uani 1 1 d . . .
H33 H 0.6900 0.2183 -0.1105 0.031 Uiso 1 1 calc R . .
C34 C 0.5271(4) 0.2411(4) -0.1040(4) 0.0220(14) Uani 1 1 d . . .
C35 C 0.5281(5) 0.3252(5) -0.1150(5) 0.0305(17) Uani 1 1 d . . .
H35 H 0.5180 0.3518 -0.0668 0.037 Uiso 1 1 calc R . .
C36 C 0.5438(6) 0.3705(5) -0.1960(5) 0.0336(18) Uani 1 1 d . . .
H36 H 0.5467 0.4275 -0.2038 0.040 Uiso 1 1 calc R . .
C37 C 0.5553(5) 0.3312(5) -0.2656(5) 0.0322(17) Uani 1 1 d . . .
H37 H 0.5657 0.3618 -0.3211 0.039 Uiso 1 1 calc R . .
C38 C 0.5517(6) 0.2492(5) -0.2546(5) 0.0353(18) Uani 1 1 d . . .
H38 H 0.5586 0.2233 -0.3024 0.042 Uiso 1 1 calc R . .
C39 C 0.5381(5) 0.2030(5) -0.1739(5) 0.0297(16) Uani 1 1 d . . .
H39 H 0.5364 0.1458 -0.1669 0.036 Uiso 1 1 calc R . .
C40 C 0.5071(5) 0.0815(4) 0.0004(5) 0.0251(15) Uani 1 1 d . . .
C41 C 0.5805(5) 0.0264(5) -0.0305(5) 0.0278(16) Uani 1 1 d . . .
H41 H 0.6364 0.0442 -0.0510 0.033 Uiso 1 1 calc R . .
C42 C 0.4267(5) 0.0539(4) 0.0320(5) 0.0270(16) Uani 1 1 d . . .
H42 H 0.3760 0.0904 0.0548 0.032 Uiso 1 1 calc R . .
C43 C 0.4584(7) 0.6305(7) 0.5028(7) 0.059(3) Uani 1 1 d . . .
H43A H 0.4540 0.6034 0.5615 0.070 Uiso 1 1 calc R . .
H43B H 0.4068 0.6217 0.4915 0.070 Uiso 1 1 calc R . .
C44 C 0.9130(7) 0.8149(7) 0.0955(7) 0.057(3) Uani 1 1 d . . .
H44A H 0.8578 0.8322 0.1404 0.068 Uiso 1 1 calc R . .
H44B H 0.8993 0.7839 0.0588 0.068 Uiso 1 1 calc R . .
C45 C 0.9525(5) 0.3820(9) 0.0326(15) 0.33(3) Uani 1 1 d DU . .
H45A H 0.9278 0.3832 -0.0127 0.396 Uiso 1 1 calc R . .
H45B H 0.9185 0.4251 0.0685 0.396 Uiso 1 1 calc R . .
C46 C 0.5794(9) 0.1252(9) 0.3370(8) 0.078(4) Uani 1 1 d . . .
H46A H 0.6317 0.1280 0.3493 0.117 Uiso 1 1 calc R . .
H46B H 0.5597 0.1793 0.3119 0.117 Uiso 1 1 calc R . .
H46C H 0.5926 0.0860 0.2965 0.117 Uiso 1 1 calc R . .
C47 C 0.5104(9) 0.0985(8) 0.4176(9) 0.075(4) Uani 1 1 d . . .
H47A H 0.4977 0.1379 0.4587 0.090 Uiso 1 1 calc R . .
H47B H 0.4568 0.0984 0.4054 0.090 Uiso 1 1 calc R . .
C48 C 0.5356(8) 0.0160(9) 0.4572(7) 0.068(3) Uani 1 1 d . . .
H48A H 0.5892 0.0166 0.4692 0.082 Uiso 1 1 calc R . .
H48B H 0.5491 -0.0229 0.4154 0.082 Uiso 1 1 calc R . .
Au1B Au 0.208048(17) -0.223073(16) 0.502280(18) 0.02371(8) Uani 1 1 d . . .
Au2B Au 0.097716(17) -0.250687(15) 0.392919(16) 0.02171(8) Uani 1 1 d . . .
S1B S 0.25172(13) -0.35856(11) 0.48225(14) 0.0308(4) Uani 1 1 d . . .
S2B S 0.21886(11) -0.19625(11) 0.29401(11) 0.0250(4) Uani 1 1 d . . .
P1B P 0.18245(12) -0.08805(11) 0.51525(11) 0.0214(4) Uani 1 1 d . . .
P2B P -0.02001(12) -0.30469(10) 0.49071(11) 0.0205(3) Uani 1 1 d . . .
C1B C 0.2108(5) -0.4214(5) 0.5824(6) 0.0346(18) Uani 1 1 d . . .
C2B C 0.2396(6) -0.5050(5) 0.5836(6) 0.039(2) Uani 1 1 d . . .
H2B H 0.2793 -0.5254 0.5329 0.047 Uiso 1 1 calc R . .
C3B C 0.2101(6) -0.5584(5) 0.6590(7) 0.043(2) Uani 1 1 d . . .
H3B H 0.2294 -0.6152 0.6593 0.052 Uiso 1 1 calc R . .
C4B C 0.1528(6) -0.5293(6) 0.7337(7) 0.047(2) Uani 1 1 d . . .
H4B H 0.1338 -0.5657 0.7856 0.057 Uiso 1 1 calc R . .
C5B C 0.1235(6) -0.4465(6) 0.7315(7) 0.047(2) Uani 1 1 d . . .
H5B H 0.0835 -0.4262 0.7821 0.056 Uiso 1 1 calc R . .
C6B C 0.1520(5) -0.3929(5) 0.6562(6) 0.0371(19) Uani 1 1 d . . .
H6B H 0.1309 -0.3364 0.6555 0.045 Uiso 1 1 calc R . .
C7B C 0.2627(5) -0.0321(4) 0.4294(4) 0.0237(14) Uani 1 1 d . . .
C8B C 0.2437(5) 0.0487(5) 0.3973(5) 0.0288(16) Uani 1 1 d . . .
H8B H 0.1884 0.0777 0.4234 0.035 Uiso 1 1 calc R . .
C9B C 0.3050(6) 0.0877(5) 0.3271(6) 0.0371(19) Uani 1 1 d . . .
H9B H 0.2914 0.1429 0.3051 0.045 Uiso 1 1 calc R . .
C10B C 0.3862(5) 0.0454(5) 0.2895(6) 0.0354(19) Uani 1 1 d . . .
H10B H 0.4276 0.0718 0.2410 0.043 Uiso 1 1 calc R . .
C11B C 0.4075(5) -0.0343(5) 0.3215(5) 0.0340(18) Uani 1 1 d . . .
H11B H 0.4640 -0.0619 0.2969 0.041 Uiso 1 1 calc R . .
C12B C 0.3455(5) -0.0738(5) 0.3902(5) 0.0287(16) Uani 1 1 d . . .
H12B H 0.3591 -0.1294 0.4109 0.034 Uiso 1 1 calc R . .
C13B C 0.1824(5) -0.0664(4) 0.6164(5) 0.0252(15) Uani 1 1 d . . .
C14B C 0.2048(6) 0.0062(5) 0.6250(5) 0.0319(17) Uani 1 1 d . . .
H14B H 0.2265 0.0449 0.5758 0.038 Uiso 1 1 calc R . .
C15B C 0.1954(6) 0.0217(6) 0.7057(6) 0.041(2) Uani 1 1 d . . .
H15B H 0.2105 0.0716 0.7116 0.050 Uiso 1 1 calc R . .
C16B C 0.1645(6) -0.0341(6) 0.7778(5) 0.039(2) Uani 1 1 d . . .
H16B H 0.1587 -0.0228 0.8327 0.047 Uiso 1 1 calc R . .
C17B C 0.1422(6) -0.1061(6) 0.7697(5) 0.0375(19) Uani 1 1 d . . .
H17B H 0.1203 -0.1443 0.8193 0.045 Uiso 1 1 calc R . .
C18B C 0.1514(5) -0.1231(5) 0.6904(5) 0.0328(17) Uani 1 1 d . . .
H18B H 0.1367 -0.1735 0.6853 0.039 Uiso 1 1 calc R . .
C19B C 0.0793(5) -0.0353(4) 0.5086(4) 0.0218(14) Uani 1 1 d . . .
C20B C 0.0629(4) -0.0394(4) 0.4342(4) 0.0210(14) Uani 1 1 d . . .
H20B H 0.1057 -0.0662 0.3892 0.025 Uiso 1 1 calc R . .
C21B C 0.0175(5) 0.0037(4) 0.5738(5) 0.0247(15) Uani 1 1 d . . .
H21B H 0.0291 0.0064 0.6242 0.030 Uiso 1 1 calc R . .
C22B C 0.1780(5) -0.1061(5) 0.2396(4) 0.0265(15) Uani 1 1 d . . .
C23B C 0.1034(5) -0.0985(5) 0.2200(5) 0.0302(16) Uani 1 1 d . . .
H23B H 0.0706 -0.1433 0.2370 0.036 Uiso 1 1 calc R . .
C24B C 0.0756(5) -0.0273(5) 0.1763(5) 0.0351(18) Uani 1 1 d . . .
H24B H 0.0245 -0.0238 0.1630 0.042 Uiso 1 1 calc R . .
C25B C 0.1227(6) 0.0400(5) 0.1514(5) 0.0370(19) Uani 1 1 d . . .
H25B H 0.1043 0.0891 0.1207 0.044 Uiso 1 1 calc R . .
C26B C 0.1964(5) 0.0335(5) 0.1724(5) 0.0335(18) Uani 1 1 d . . .
H26B H 0.2281 0.0790 0.1570 0.040 Uiso 1 1 calc R . .
C27B C 0.2249(5) -0.0389(5) 0.2160(5) 0.0298(17) Uani 1 1 d . . .
H27B H 0.2759 -0.0426 0.2297 0.036 Uiso 1 1 calc R . .
C28B C -0.0404(4) -0.2849(4) 0.5988(5) 0.0224(14) Uani 1 1 d . . .
C29B C -0.0579(5) -0.3438(5) 0.6701(5) 0.0292(16) Uani 1 1 d . . .
H29B H -0.0585 -0.3987 0.6639 0.035 Uiso 1 1 calc R . .
C30B C -0.0748(5) -0.3227(5) 0.7513(5) 0.0302(16) Uani 1 1 d . . .
H30B H -0.0865 -0.3635 0.8001 0.036 Uiso 1 1 calc R . .
C31B C -0.0745(5) -0.2436(5) 0.7615(5) 0.0294(16) Uani 1 1 d . . .
H31B H -0.0860 -0.2296 0.8169 0.035 Uiso 1 1 calc R . .
C32B C -0.0573(5) -0.1844(5) 0.6899(5) 0.0325(18) Uani 1 1 d . . .
H32B H -0.0578 -0.1294 0.6966 0.039 Uiso 1 1 calc R . .
C33B C -0.0393(5) -0.2045(5) 0.6082(5) 0.0276(16) Uani 1 1 d . . .
H33B H -0.0263 -0.1637 0.5594 0.033 Uiso 1 1 calc R . .
C34B C -0.1209(4) -0.2680(4) 0.4712(4) 0.0196(13) Uani 1 1 d . . .
C35B C -0.2003(5) -0.2578(4) 0.5383(5) 0.0276(15) Uani 1 1 d . . .
H35B H -0.2020 -0.2660 0.5961 0.033 Uiso 1 1 calc R . .
C36B C -0.2759(5) -0.2357(5) 0.5203(5) 0.0314(17) Uani 1 1 d . . .
H36B H -0.3295 -0.2278 0.5661 0.038 Uiso 1 1 calc R . .
C37B C -0.2755(5) -0.2250(5) 0.4370(5) 0.0307(16) Uani 1 1 d . . .
H37B H -0.3283 -0.2111 0.4256 0.037 Uiso 1 1 calc R . .
C38B C -0.1965(5) -0.2348(5) 0.3701(5) 0.0315(17) Uani 1 1 d . . .
H38B H -0.1955 -0.2271 0.3126 0.038 Uiso 1 1 calc R . .
C39B C -0.1198(5) -0.2556(4) 0.3866(5) 0.0272(15) Uani 1 1 d . . .
H39B H -0.0662 -0.2614 0.3404 0.033 Uiso 1 1 calc R . .
C40B C -0.0101(5) -0.4152(4) 0.4962(5) 0.0239(14) Uani 1 1 d . . .
C41B C -0.0821(5) -0.4559(4) 0.5134(5) 0.0249(15) Uani 1 1 d . . .
H41B H -0.1379 -0.4257 0.5218 0.030 Uiso 1 1 calc R . .
C42B C -0.0716(4) -0.5402(4) 0.5180(5) 0.0257(15) Uani 1 1 d . . .
H42B H -0.1207 -0.5677 0.5310 0.031 Uiso 1 1 calc R . .

loop_
_atom_site_aniso_label
_atom_site_aniso_U_11
_atom_site_aniso_U_22
_atom_site_aniso_U_33
_atom_site_aniso_U_23
_atom_site_aniso_U_13
_atom_site_aniso_U_12
Au1 0.02183(14) 0.01981(14) 0.02459(14) -0.00473(10) -0.00508(11) -0.00577(10)
Au2 0.02059(14) 0.01845(14) 0.02047(13) -0.00464(10) -0.00200(10) -0.00322(10)
Cl1 0.080(2) 0.0654(19) 0.100(2) -0.0138(17) -0.044(2) -0.0053(16)
Cl2 0.0550(16) 0.0737(19) 0.0606(16) -0.0044(14) -0.0131(13) 0.0016(14)
Cl3 0.0543(16) 0.082(2) 0.0512(15) -0.0028(13) -0.0209(13) -0.0002(14)
Cl4 0.0694(18) 0.0558(15) 0.0561(15) -0.0061(12) -0.0214(13) -0.0110(13)
Cl5 0.156(6) 0.187(7) 0.195(7) -0.043(6) -0.074(5) 0.022(5)
Cl6 0.201(8) 0.198(8) 0.247(10) -0.093(7) -0.083(8) 0.014(6)
S1 0.0332(10) 0.0197(8) 0.0273(9) -0.0036(7) -0.0048(8) -0.0092(7)
S2 0.0213(8) 0.0248(9) 0.0237(8) -0.0072(7) -0.0020(7) -0.0028(7)
P1 0.0195(8) 0.0217(9) 0.0230(8) -0.0050(7) -0.0031(7) -0.0061(7)
P2 0.0194(8) 0.0183(8) 0.0214(8) -0.0046(6) -0.0034(7) -0.0028(6)
C1 0.021(3) 0.024(4) 0.030(4) -0.010(3) -0.006(3) -0.003(3)
C2 0.037(4) 0.022(4) 0.041(4) -0.008(3) -0.013(4) -0.004(3)
C3 0.050(5) 0.027(4) 0.046(5) -0.012(4) -0.026(4) 0.002(4)
C4 0.035(4) 0.045(5) 0.038(4) -0.019(4) -0.015(4) 0.004(4)
C5 0.040(5) 0.045(5) 0.034(4) -0.002(4) -0.020(4) -0.007(4)
C6 0.041(5) 0.026(4) 0.038(4) -0.008(3) -0.017(4) -0.007(3)
C7 0.026(4) 0.022(3) 0.018(3) -0.005(3) -0.002(3) -0.007(3)
C8 0.033(4) 0.028(4) 0.027(4) -0.004(3) -0.005(3) -0.011(3)
C9 0.029(4) 0.036(5) 0.038(4) -0.004(4) 0.000(4) -0.010(3)
C10 0.030(4) 0.028(4) 0.025(4) -0.008(3) 0.001(3) -0.001(3)
C11 0.046(5) 0.031(4) 0.035(4) -0.017(3) -0.009(4) -0.001(4)
C12 0.027(4) 0.019(4) 0.038(4) -0.009(3) -0.002(3) -0.006(3)
C13 0.019(3) 0.034(4) 0.027(4) -0.003(3) -0.006(3) -0.009(3)
C14 0.037(4) 0.032(4) 0.028(4) -0.007(3) -0.011(3) -0.011(3)
C15 0.049(5) 0.042(5) 0.027(4) -0.003(3) -0.017(4) -0.018(4)
C16 0.036(5) 0.039(5) 0.033(4) 0.004(3) -0.015(4) -0.007(4)
C17 0.037(5) 0.033(4) 0.032(4) 0.000(3) -0.008(4) -0.005(3)
C18 0.035(4) 0.022(4) 0.030(4) -0.004(3) -0.010(3) 0.001(3)
C19 0.020(3) 0.023(4) 0.022(3) -0.007(3) -0.001(3) -0.006(3)
C20 0.018(3) 0.019(3) 0.020(3) -0.003(3) -0.003(3) -0.005(3)
C21 0.022(3) 0.019(3) 0.023(3) -0.004(3) -0.001(3) -0.004(3)
C22 0.021(3) 0.025(4) 0.015(3) -0.001(3) 0.003(3) -0.009(3)
C23 0.032(4) 0.028(4) 0.024(4) -0.003(3) -0.003(3) -0.001(3)
C24 0.035(5) 0.046(5) 0.035(4) -0.002(4) -0.010(4) -0.014(4)
C25 0.056(6) 0.036(5) 0.026(4) 0.000(3) -0.013(4) -0.019(4)
C26 0.054(6) 0.025(4) 0.033(4) -0.006(3) -0.009(4) -0.005(4)
C27 0.032(4) 0.027(4) 0.025(4) -0.002(3) -0.004(3) -0.005(3)
C28 0.027(4) 0.020(3) 0.023(3) -0.006(3) -0.011(3) -0.003(3)
C29 0.032(4) 0.030(4) 0.033(4) 0.003(3) -0.015(3) -0.009(3)
C30 0.037(4) 0.032(4) 0.038(4) 0.004(3) -0.022(4) -0.005(3)
C31 0.023(4) 0.039(4) 0.041(4) -0.005(3) -0.015(3) -0.005(3)
C32 0.021(4) 0.040(5) 0.037(4) -0.017(4) -0.002(3) -0.005(3)
C33 0.028(4) 0.028(4) 0.021(3) -0.011(3) -0.003(3) -0.005(3)
C34 0.021(3) 0.022(3) 0.019(3) -0.004(3) -0.001(3) -0.004(3)
C35 0.038(4) 0.023(4) 0.027(4) -0.006(3) -0.008(3) 0.001(3)
C36 0.046(5) 0.019(4) 0.028(4) 0.001(3) -0.007(3) -0.001(3)
C37 0.033(4) 0.033(4) 0.023(4) -0.001(3) -0.002(3) -0.003(3)
C38 0.041(5) 0.039(5) 0.027(4) -0.014(3) -0.011(4) 0.002(4)
C39 0.033(4) 0.029(4) 0.031(4) -0.005(3) -0.014(3) -0.005(3)
C40 0.026(4) 0.021(3) 0.025(3) -0.006(3) -0.005(3) -0.002(3)
C41 0.017(3) 0.030(4) 0.033(4) -0.011(3) 0.000(3) -0.006(3)
C42 0.027(4) 0.015(3) 0.034(4) -0.005(3) -0.002(3) -0.005(3)
C43 0.048(6) 0.065(7) 0.055(6) -0.011(5) -0.014(5) 0.009(5)
C44 0.054(6) 0.055(6) 0.054(6) -0.008(5) -0.012(5) -0.001(5)
C45 0.15(2) 0.64(7) 0.085(16) 0.03(3) -0.044(16) 0.14(3)
C46 0.076(9) 0.090(10) 0.063(8) 0.005(7) -0.029(7) -0.003(7)
C47 0.069(8) 0.077(9) 0.075(8) -0.011(7) -0.024(7) -0.003(7)
C48 0.054(7) 0.105(10) 0.049(6) -0.021(6) -0.018(5) -0.006(7)
Au1B 0.02165(14) 0.01871(14) 0.03061(15) -0.00486(10) -0.00824(11) -0.00213(10)
Au2B 0.02126(14) 0.01952(14) 0.02116(13) -0.00412(10) -0.00130(10) -0.00606(10)
S1B 0.0335(10) 0.0189(9) 0.0422(11) -0.0061(7) -0.0147(9) -0.0027(7)
S2B 0.0217(8) 0.0248(9) 0.0242(8) -0.0042(7) -0.0005(7) -0.0068(7)
P1B 0.0203(9) 0.0190(8) 0.0234(8) -0.0031(7) -0.0058(7) -0.0021(7)
P2B 0.0201(8) 0.0178(8) 0.0210(8) -0.0033(6) -0.0020(7) -0.0056(7)
C1B 0.033(4) 0.032(4) 0.051(5) -0.008(4) -0.025(4) -0.010(3)
C2B 0.041(5) 0.023(4) 0.060(6) -0.007(4) -0.026(4) -0.005(3)
C3B 0.047(5) 0.021(4) 0.070(6) 0.003(4) -0.033(5) -0.008(4)
C4B 0.037(5) 0.036(5) 0.067(6) 0.013(4) -0.022(5) -0.013(4)
C5B 0.029(4) 0.052(6) 0.053(6) 0.001(4) -0.010(4) -0.008(4)
C6B 0.030(4) 0.030(4) 0.051(5) -0.001(4) -0.016(4) -0.002(3)
C7B 0.025(4) 0.021(3) 0.023(3) -0.004(3) -0.003(3) -0.009(3)
C8B 0.025(4) 0.027(4) 0.033(4) -0.008(3) -0.007(3) -0.003(3)
C9B 0.046(5) 0.025(4) 0.040(5) 0.003(3) -0.015(4) -0.014(4)
C10B 0.031(4) 0.032(4) 0.040(4) -0.007(3) -0.002(4) -0.014(3)
C11B 0.023(4) 0.036(4) 0.041(4) -0.012(4) -0.003(3) -0.007(3)
C12B 0.023(4) 0.026(4) 0.031(4) -0.010(3) -0.001(3) -0.002(3)
C13B 0.021(3) 0.028(4) 0.026(3) -0.007(3) -0.008(3) 0.002(3)
C14B 0.044(5) 0.025(4) 0.029(4) -0.004(3) -0.015(4) -0.006(3)
C15B 0.057(6) 0.040(5) 0.041(5) -0.014(4) -0.029(4) -0.003(4)
C16B 0.036(5) 0.055(6) 0.034(4) -0.021(4) -0.021(4) 0.011(4)
C17B 0.038(5) 0.049(5) 0.023(4) -0.001(3) -0.013(3) 0.001(4)
C18B 0.030(4) 0.030(4) 0.039(4) -0.001(3) -0.017(4) 0.002(3)
C19B 0.022(3) 0.018(3) 0.021(3) 0.000(3) -0.003(3) -0.005(3)
C20B 0.019(3) 0.018(3) 0.021(3) -0.007(3) 0.000(3) 0.000(3)
C21B 0.029(4) 0.021(3) 0.026(3) 0.002(3) -0.012(3) -0.007(3)
C22B 0.027(4) 0.029(4) 0.018(3) -0.004(3) 0.001(3) -0.008(3)
C23B 0.023(4) 0.034(4) 0.035(4) -0.008(3) -0.006(3) -0.008(3)
C24B 0.028(4) 0.044(5) 0.032(4) -0.007(3) -0.014(3) 0.009(3)
C25B 0.044(5) 0.029(4) 0.027(4) 0.001(3) -0.004(4) -0.001(4)
C26B 0.036(4) 0.021(4) 0.034(4) 0.001(3) -0.002(3) -0.007(3)
C27B 0.024(4) 0.029(4) 0.027(4) -0.007(3) 0.005(3) -0.008(3)
C28B 0.017(3) 0.022(3) 0.027(3) -0.004(3) -0.004(3) -0.006(3)
C29B 0.032(4) 0.024(4) 0.031(4) -0.006(3) -0.005(3) -0.012(3)
C30B 0.030(4) 0.032(4) 0.027(4) 0.003(3) -0.012(3) -0.002(3)
C31B 0.022(4) 0.042(4) 0.023(4) -0.014(3) -0.002(3) -0.005(3)
C32B 0.041(5) 0.026(4) 0.029(4) -0.014(3) -0.003(3) -0.009(3)
C33B 0.038(4) 0.024(4) 0.022(3) 0.001(3) -0.011(3) -0.009(3)
C34B 0.018(3) 0.013(3) 0.025(3) -0.005(2) -0.005(3) 0.001(2)
C35B 0.024(4) 0.025(4) 0.029(4) 0.000(3) -0.006(3) -0.003(3)
C36B 0.021(4) 0.042(5) 0.022(4) -0.003(3) 0.000(3) -0.002(3)
C37B 0.027(4) 0.031(4) 0.038(4) -0.003(3) -0.017(3) -0.001(3)
C38B 0.041(5) 0.026(4) 0.027(4) 0.000(3) -0.014(3) -0.001(3)
C39B 0.030(4) 0.023(4) 0.026(4) -0.005(3) -0.005(3) -0.002(3)
C40B 0.026(4) 0.020(3) 0.024(3) -0.005(3) -0.005(3) -0.001(3)
C41B 0.019(3) 0.019(3) 0.035(4) -0.001(3) -0.009(3) -0.002(3)
C42B 0.011(3) 0.021(3) 0.039(4) -0.009(3) -0.001(3) -0.001(3)

loop_
_atom_type_symbol
_atom_type_description
_atom_type_scat_dispersion_real
_atom_type_scat_dispersion_imag
_atom_type_scat_source
C C 0.0033 0.0016 'International Tables Vol C Tables 4.2.6.8 and 6.1.1.4'
H H 0.0000 0.0000 'International Tables Vol C Tables 4.2.6.8 and 6.1.1.4'
P P 0.1023 0.0942 'International Tables Vol C Tables 4.2.6.8 and 6.1.1.4'
S S 0.1246 0.1234 'International Tables Vol C Tables 4.2.6.8 and 6.1.1.4'
Cl Cl 0.1484 0.1585 'International Tables Vol C Tables 4.2.6.8 and 6.1.1.4'
Au Au -2.0133 8.8022 'International Tables Vol C Tables 4.2.6.8 and 6.1.1.4'

loop_
_geom_angle_atom_site_label_1
_geom_angle_atom_site_label_2
_geom_angle_atom_site_label_3
_geom_angle
_geom_angle_site_symmetry_1
_geom_angle_site_symmetry_3
_geom_angle_publ_flag
P1 Au1 S1 175.03(7) . . yes
P1 Au1 Au2 105.76(5) . . yes
S1 Au1 Au2 77.98(5) . . ?
P2 Au2 S2 179.17(6) . . yes
P2 Au2 Au1 102.88(5) . . yes
S2 Au2 Au1 77.42(5) . . ?
C1 S1 Au1 107.8(2) . . yes
C22 S2 Au2 106.2(2) . . ?
C19 P1 C13 104.9(3) . . ?
C19 P1 C7 104.1(3) . . ?
C13 P1 C7 107.8(3) . . ?
C19 P1 Au1 115.4(2) . . ?
C13 P1 Au1 112.9(2) . . ?
C7 P1 Au1 111.1(2) . . ?
C28 P2 C34 104.6(3) . . ?
C28 P2 C40 103.1(3) . . ?
C34 P2 C40 106.8(3) . . ?
C28 P2 Au2 113.9(2) . . ?
C34 P2 Au2 113.7(2) . . ?
C40 P2 Au2 113.6(2) . . ?
C2 C1 C6 118.8(7) . . ?
C2 C1 S1 117.5(6) . . ?
C6 C1 S1 123.6(5) . . ?
C1 C2 C3 120.2(8) . . ?
C1 C2 H2 119.9 . . ?
C3 C2 H2 119.9 . . ?
C4 C3 C2 120.5(8) . . ?
C4 C3 H3 119.8 . . ?
C2 C3 H3 119.8 . . ?
C3 C4 C5 118.9(8) . . ?
C3 C4 H4 120.6 . . ?
C5 C4 H4 120.6 . . ?
C6 C5 C4 121.6(8) . . ?
C6 C5 H5 119.2 . . ?
C4 C5 H5 119.2 . . ?
C5 C6 C1 119.9(7) . . ?
C5 C6 H6 120.0 . . ?
C1 C6 H6 120.0 . . ?
C12 C7 C8 119.2(7) . . ?
C12 C7 P1 122.1(6) . . ?
C8 C7 P1 118.6(5) . . ?
C9 C8 C7 120.1(7) . . ?
C9 C8 H8 119.9 . . ?
C7 C8 H8 119.9 . . ?
C8 C9 C10 120.8(8) . . ?
C8 C9 H9 119.6 . . ?
C10 C9 H9 119.6 . . ?
C11 C10 C9 119.2(7) . . ?
C11 C10 H10 120.4 . . ?
C9 C10 H10 120.4 . . ?
C10 C11 C12 120.6(8) . . ?
C10 C11 H11 119.7 . . ?
C12 C11 H11 119.7 . . ?
C11 C12 C7 120.0(7) . . ?
C11 C12 H12 120.0 . . ?
C7 C12 H12 120.0 . . ?
C14 C13 C18 118.7(7) . . ?
C14 C13 P1 118.9(6) . . ?
C18 C13 P1 122.3(6) . . ?
C15 C14 C13 120.5(8) . . ?
C15 C14 H14 119.8 . . ?
C13 C14 H14 119.8 . . ?
C14 C15 C16 120.6(8) . . ?
C14 C15 H15 119.7 . . ?
C16 C15 H15 119.7 . . ?
C15 C16 C17 119.2(8) . . ?
C15 C16 H16 120.4 . . ?
C17 C16 H16 120.4 . . ?
C18 C17 C16 120.3(8) . . ?
C18 C17 H17 119.8 . . ?
C16 C17 H17 119.8 . . ?
C17 C18 C13 120.5(7) . . ?
C17 C18 H18 119.7 . . ?
C13 C18 H18 119.7 . . ?
C21 C19 C20 118.7(7) . . ?
C21 C19 P1 123.6(6) . . ?
C20 C19 P1 117.7(5) . . ?
C21 C20 C19 120.9(6) 2_665 . ?
C21 C20 H20 119.5 2_665 . ?
C19 C20 H20 119.5 . . ?
C20 C21 C19 120.4(7) 2_665 . ?
C20 C21 H21 119.8 2_665 . ?
C19 C21 H21 119.8 . . ?
C23 C22 C27 118.3(7) . . ?
C23 C22 S2 124.4(6) . . ?
C27 C22 S2 117.3(6) . . ?
C24 C23 C22 121.1(8) . . ?
C24 C23 H23 119.4 . . ?
C22 C23 H23 119.4 . . ?
C23 C24 C25 120.0(8) . . ?
C23 C24 H24 120.0 . . ?
C25 C24 H24 120.0 . . ?
C24 C25 C26 119.8(8) . . ?
C24 C25 H25 120.1 . . ?
C26 C25 H25 120.1 . . ?
C27 C26 C25 120.8(8) . . ?
C27 C26 H26 119.6 . . ?
C25 C26 H26 119.6 . . ?
C26 C27 C22 119.9(8) . . ?
C26 C27 H27 120.1 . . ?
C22 C27 H27 120.1 . . ?
C33 C28 C29 119.3(7) . . ?
C33 C28 P2 123.2(6) . . ?
C29 C28 P2 117.4(5) . . ?
C30 C29 C28 119.2(7) . . ?
C30 C29 H29 120.4 . . ?
C28 C29 H29 120.4 . . ?
C31 C30 C29 120.9(8) . . ?
C31 C30 H30 119.6 . . ?
C29 C30 H30 119.6 . . ?
C30 C31 C32 120.1(7) . . ?
C30 C31 H31 119.9 . . ?
C32 C31 H31 119.9 . . ?
C31 C32 C33 120.1(7) . . ?
C31 C32 H32 119.9 . . ?
C33 C32 H32 119.9 . . ?
C28 C33 C32 120.3(7) . . ?
C28 C33 H33 119.9 . . ?
C32 C33 H33 119.9 . . ?
C39 C34 C35 119.5(7) . . ?
C39 C34 P2 124.0(6) . . ?
C35 C34 P2 116.4(5) . . ?
C36 C35 C34 120.5(7) . . ?
C36 C35 H35 119.8 . . ?
C34 C35 H35 119.8 . . ?
C35 C36 C37 119.2(7) . . ?
C35 C36 H36 120.4 . . ?
C37 C36 H36 120.4 . . ?
C38 C37 C36 120.5(7) . . ?
C38 C37 H37 119.7 . . ?
C36 C37 H37 119.7 . . ?
C37 C38 C39 120.6(7) . . ?
C37 C38 H38 119.7 . . ?
C39 C38 H38 119.7 . . ?
C34 C39 C38 119.6(7) . . ?
C34 C39 H39 120.2 . . ?
C38 C39 H39 120.2 . . ?
C42 C40 C41 118.7(7) . . ?
C42 C40 P2 119.3(5) . . ?
C41 C40 P2 122.0(6) . . ?
C42 C41 C40 120.7(7) 2_655 . ?
C42 C41 H41 119.6 2_655 . ?
C40 C41 H41 119.6 . . ?
C40 C42 C41 120.6(7) . 2_655 ?
C40 C42 H42 119.7 . . ?
C41 C42 H42 119.7 2_655 . ?
Cl2 C43 Cl1 109.9(6) . . ?
Cl2 C43 H43A 109.7 . . ?
Cl1 C43 H43A 109.7 . . ?
Cl2 C43 H43B 109.7 . . ?
Cl1 C43 H43B 109.7 . . ?
H43A C43 H43B 108.2 . . ?
Cl3 C44 Cl4 113.0(7) . . ?
Cl3 C44 H44A 109.0 . . ?
Cl4 C44 H44A 109.0 . . ?
Cl3 C44 H44B 109.0 . . ?
Cl4 C44 H44B 109.0 . . ?
H44A C44 H44B 107.8 . . ?
Cl6 C45 Cl5 109.1(9) . . ?
Cl6 C45 H45A 109.9 . . ?
Cl5 C45 H45A 109.9 . . ?
Cl6 C45 H45B 109.9 . . ?
Cl5 C45 H45B 109.9 . . ?
H45A C45 H45B 108.3 . . ?
C47 C46 H46A 109.5 . . ?
C47 C46 H46B 109.5 . . ?
H46A C46 H46B 109.5 . . ?
C47 C46 H46C 109.5 . . ?
H46A C46 H46C 109.5 . . ?
H46B C46 H46C 109.5 . . ?
C48 C47 C46 111.9(11) . . ?
C48 C47 H47A 109.2 . . ?
C46 C47 H47A 109.2 . . ?
C48 C47 H47B 109.2 . . ?
C46 C47 H47B 109.2 . . ?
H47A C47 H47B 107.9 . . ?
C47 C48 C48 114.2(14) . 2_656 ?
C47 C48 H48A 108.7 . . ?
C48 C48 H48A 108.7 2_656 . ?
C47 C48 H48B 108.7 . . ?
C48 C48 H48B 108.7 2_656 . ?
H48A C48 H48B 107.6 . . ?
P1B Au1B S1B 173.06(7) . . yes
P1B Au1B Au2B 106.72(5) . . yes
S1B Au1B Au2B 77.34(5) . . yes
P2B Au2B S2B 179.35(7) . . yes
P2B Au2B Au1B 104.93(5) . . yes
S2B Au2B Au1B 74.51(5) . . ?
C1B S1B Au1B 109.1(3) . . yes
C22B S2B Au2B 105.2(2) . . ?
C13B P1B C7B 107.7(3) . . ?
C13B P1B C19B 103.7(3) . . ?
C7B P1B C19B 103.9(3) . . ?
C13B P1B Au1B 113.8(2) . . ?
C7B P1B Au1B 110.9(2) . . ?
C19B P1B Au1B 115.9(2) . . ?
C34B P2B C28B 105.2(3) . . ?
C34B P2B C40B 104.2(3) . . ?
C28B P2B C40B 106.2(3) . . ?
C34B P2B Au2B 115.1(2) . . ?
C28B P2B Au2B 112.7(2) . . ?
C40B P2B Au2B 112.6(2) . . ?
C6B C1B C2B 119.3(8) . . ?
C6B C1B S1B 124.3(7) . . ?
C2B C1B S1B 116.3(7) . . ?
C3B C2B C1B 120.0(9) . . ?
C3B C2B H2B 120.0 . . ?
C1B C2B H2B 120.0 . . ?
C4B C3B C2B 120.6(8) . . ?
C4B C3B H3B 119.7 . . ?
C2B C3B H3B 119.7 . . ?
C5B C4B C3B 118.9(9) . . ?
C5B C4B H4B 120.5 . . ?
C3B C4B H4B 120.5 . . ?
C4B C5B C6B 120.8(10) . . ?
C4B C5B H5B 119.6 . . ?
C6B C5B H5B 119.6 . . ?
C1B C6B C5B 120.3(8) . . ?
C1B C6B H6B 119.8 . . ?
C5B C6B H6B 119.8 . . ?
C8B C7B C12B 118.7(6) . . ?
C8B C7B P1B 122.3(6) . . ?
C12B C7B P1B 118.8(5) . . ?
C7B C8B C9B 120.7(7) . . ?
C7B C8B H8B 119.7 . . ?
C9B C8B H8B 119.7 . . ?
C10B C9B C8B 119.6(8) . . ?
C10B C9B H9B 120.2 . . ?
C8B C9B H9B 120.2 . . ?
C11B C10B C9B 121.0(7) . . ?
C11B C10B H10B 119.5 . . ?
C9B C10B H10B 119.5 . . ?
C10B C11B C12B 119.3(7) . . ?
C10B C11B H11B 120.4 . . ?
C12B C11B H11B 120.4 . . ?
C11B C12B C7B 120.7(7) . . ?
C11B C12B H12B 119.6 . . ?
C7B C12B H12B 119.6 . . ?
C14B C13B C18B 118.9(7) . . ?
C14B C13B P1B 122.8(6) . . ?
C18B C13B P1B 118.1(6) . . ?
C15B C14B C13B 119.6(7) . . ?
C15B C14B H14B 120.2 . . ?
C13B C14B H14B 120.2 . . ?
C16B C15B C14B 121.0(8) . . ?
C16B C15B H15B 119.5 . . ?
C14B C15B H15B 119.5 . . ?
C17B C16B C15B 119.7(8) . . ?
C17B C16B H16B 120.1 . . ?
C15B C16B H16B 120.1 . . ?
C18B C17B C16B 120.4(8) . . ?
C18B C17B H17B 119.8 . . ?
C16B C17B H17B 119.8 . . ?
C17B C18B C13B 120.4(8) . . ?
C17B C18B H18B 119.8 . . ?
C13B C18B H18B 119.8 . . ?
C21B C19B C20B 120.4(7) . . ?
C21B C19B P1B 123.3(6) . . ?
C20B C19B P1B 116.2(5) . . ?
C19B C20B C21B 119.6(6) . 2_556 ?
C19B C20B H20B 120.2 . . ?
C21B C20B H20B 120.2 2_556 . ?
C19B C21B C20B 120.0(7) . 2_556 ?
C19B C21B H21B 120.0 . . ?
C20B C21B H21B 120.0 2_556 . ?
C23B C22B C27B 118.8(7) . . ?
C23B C22B S2B 124.0(6) . . ?
C27B C22B S2B 117.2(6) . . ?
C24B C23B C22B 121.4(7) . . ?
C24B C23B H23B 119.3 . . ?
C22B C23B H23B 119.3 . . ?
C23B C24B C25B 120.2(8) . . ?
C23B C24B H24B 119.9 . . ?
C25B C24B H24B 119.9 . . ?
C26B C25B C24B 118.6(8) . . ?
C26B C25B H25B 120.7 . . ?
C24B C25B H25B 120.7 . . ?
C25B C26B C27B 121.0(7) . . ?
C25B C26B H26B 119.5 . . ?
C27B C26B H26B 119.5 . . ?
C26B C27B C22B 119.8(8) . . ?
C26B C27B H27B 120.1 . . ?
C22B C27B H27B 120.1 . . ?
C29B C28B C33B 119.8(7) . . ?
C29B C28B P2B 123.8(5) . . ?
C33B C28B P2B 116.4(5) . . ?
C28B C29B C30B 119.9(7) . . ?
C28B C29B H29B 120.0 . . ?
C30B C29B H29B 120.0 . . ?
C31B C30B C29B 120.9(7) . . ?
C31B C30B H30B 119.6 . . ?
C29B C30B H30B 119.6 . . ?
C30B C31B C32B 119.1(7) . . ?
C30B C31B H31B 120.5 . . ?
C32B C31B H31B 120.5 . . ?
C31B C32B C33B 120.9(7) . . ?
C31B C32B H32B 119.6 . . ?
C33B C32B H32B 119.6 . . ?
C28B C33B C32B 119.4(7) . . ?
C28B C33B H33B 120.3 . . ?
C32B C33B H33B 120.3 . . ?
C39B C34B C35B 119.3(7) . . ?
C39B C34B P2B 118.5(5) . . ?
C35B C34B P2B 122.0(6) . . ?
C36B C35B C34B 119.7(7) . . ?
C36B C35B H35B 120.1 . . ?
C34B C35B H35B 120.1 . . ?
C35B C36B C37B 121.3(7) . . ?
C35B C36B H36B 119.3 . . ?
C37B C36B H36B 119.3 . . ?
C36B C37B C38B 119.0(7) . . ?
C36B C37B H37B 120.5 . . ?
C38B C37B H37B 120.5 . . ?
C39B C38B C37B 120.6(7) . . ?
C39B C38B H38B 119.7 . . ?
C37B C38B H38B 119.7 . . ?
C38B C39B C34B 120.0(7) . . ?
C38B C39B H39B 120.0 . . ?
C34B C39B H39B 120.0 . . ?
C42B C40B C41B 119.5(6) 2_546 . ?
C42B C40B P2B 118.6(5) 2_546 . ?
C41B C40B P2B 121.8(6) . . ?
C42B C41B C40B 119.8(7) . . ?
C42B C41B H41B 120.1 . . ?
C40B C41B H41B 120.1 . . ?
C41B C42B C40B 120.6(6) . 2_546 ?
C41B C42B H42B 119.7 . . ?
C40B C42B H42B 119.7 2_546 . ?

loop_
_geom_bond_atom_site_label_1
_geom_bond_atom_site_label_2
_geom_bond_distance
_geom_bond_site_symmetry_2
_geom_bond_publ_flag
Au1 P1 2.2709(18) . yes
Au1 S1 2.3096(17) . yes
Au1 Au2 3.1960(4) . yes
Au2 P2 2.2573(17) . yes
Au2 S2 2.3018(17) . yes
Cl1 C43 1.764(12) . ?
Cl2 C43 1.760(11) . ?
Cl3 C44 1.726(12) . ?
Cl4 C44 1.754(11) . ?
Cl5 C45 1.772(19) . ?
Cl6 C45 1.662(19) . ?
S1 C1 1.770(7) . yes
S2 C22 1.766(7) . yes
P1 C19 1.801(7) . ?
P1 C13 1.815(8) . ?
P1 C7 1.828(7) . ?
P2 C28 1.812(7) . ?
P2 C34 1.812(7) . ?
P2 C40 1.817(7) . ?
C1 C2 1.389(10) . ?
C1 C6 1.403(11) . ?
C2 C3 1.407(12) . ?
C2 H2 0.9500 . ?
C3 C4 1.371(13) . ?
C3 H3 0.9500 . ?
C4 C5 1.391(12) . ?
C4 H4 0.9500 . ?
C5 C6 1.372(12) . ?
C5 H5 0.9500 . ?
C6 H6 0.9500 . ?
C7 C12 1.387(10) . ?
C7 C8 1.392(10) . ?
C8 C9 1.374(11) . ?
C8 H8 0.9500 . ?
C9 C10 1.382(12) . ?
C9 H9 0.9500 . ?
C10 C11 1.379(12) . ?
C10 H10 0.9500 . ?
C11 C12 1.384(11) . ?
C11 H11 0.9500 . ?
C12 H12 0.9500 . ?
C13 C14 1.389(11) . ?
C13 C18 1.394(11) . ?
C14 C15 1.383(11) . ?
C14 H14 0.9500 . ?
C15 C16 1.384(12) . ?
C15 H15 0.9500 . ?
C16 C17 1.386(12) . ?
C16 H16 0.9500 . ?
C17 C18 1.384(11) . ?
C17 H17 0.9500 . ?
C18 H18 0.9500 . ?
C19 C21 1.396(9) . ?
C19 C20 1.410(10) . ?
C20 C21 1.390(10) 2_665 ?
C20 H20 0.9500 . ?
C21 C20 1.390(10) 2_665 ?
C21 H21 0.9500 . ?
C22 C23 1.401(11) . ?
C22 C27 1.411(10) . ?
C23 C24 1.381(12) . ?
C23 H23 0.9500 . ?
C24 C25 1.386(13) . ?
C24 H24 0.9500 . ?
C25 C26 1.386(13) . ?
C25 H25 0.9500 . ?
C26 C27 1.383(12) . ?
C26 H26 0.9500 . ?
C27 H27 0.9500 . ?
C28 C33 1.384(10) . ?
C28 C29 1.411(10) . ?
C29 C30 1.395(11) . ?
C29 H29 0.9500 . ?
C30 C31 1.367(11) . ?
C30 H30 0.9500 . ?
C31 C32 1.384(12) . ?
C31 H31 0.9500 . ?
C32 C33 1.393(11) . ?
C32 H32 0.9500 . ?
C33 H33 0.9500 . ?
C34 C39 1.388(10) . ?
C34 C35 1.390(10) . ?
C35 C36 1.389(11) . ?
C35 H35 0.9500 . ?
C36 C37 1.392(11) . ?
C36 H36 0.9500 . ?
C37 C38 1.364(12) . ?
C37 H37 0.9500 . ?
C38 C39 1.394(11) . ?
C38 H38 0.9500 . ?
C39 H39 0.9500 . ?
C40 C42 1.382(10) . ?
C40 C41 1.390(10) . ?
C41 C42 1.382(10) 2_655 ?
C41 H41 0.9500 . ?
C42 C41 1.382(10) 2_655 ?
C42 H42 0.9500 . ?
C43 H43A 0.9900 . ?
C43 H43B 0.9900 . ?
C44 H44A 0.9900 . ?
C44 H44B 0.9900 . ?
C45 H45A 0.9900 . ?
C45 H45B 0.9900 . ?
C46 C47 1.478(17) . ?
C46 H46A 0.9800 . ?
C46 H46B 0.9800 . ?
C46 H46C 0.9800 . ?
C47 C48 1.477(18) . ?
C47 H47A 0.9900 . ?
C47 H47B 0.9900 . ?
C48 C48 1.57(2) 2_656 ?
C48 H48A 0.9900 . ?
C48 H48B 0.9900 . ?
Au1B P1B 2.2674(18) . yes
Au1B S1B 2.3087(18) . yes
Au1B Au2B 3.1901(4) . yes
Au2B P2B 2.2603(17) . yes
Au2B S2B 2.3083(17) . yes
S1B C1B 1.782(9) . yes
S2B C22B 1.776(8) . yes
P1B C13B 1.813(7) . ?
P1B C7B 1.814(7) . ?
P1B C19B 1.820(7) . ?
P2B C34B 1.811(7) . ?
P2B C28B 1.816(7) . ?
P2B C40B 1.820(7) . ?
C1B C6B 1.378(12) . ?
C1B C2B 1.398(12) . ?
C2B C3B 1.389(13) . ?
C2B H2B 0.9500 . ?
C3B C4B 1.387(15) . ?
C3B H3B 0.9500 . ?
C4B C5B 1.385(14) . ?
C4B H4B 0.9500 . ?
C5B C6B 1.389(13) . ?
C5B H5B 0.9500 . ?
C6B H6B 0.9500 . ?
C7B C8B 1.387(11) . ?
C7B C12B 1.412(10) . ?
C8B C9B 1.392(11) . ?
C8B H8B 0.9500 . ?
C9B C10B 1.391(12) . ?
C9B H9B 0.9500 . ?
C10B C11B 1.379(12) . ?
C10B H10B 0.9500 . ?
C11B C12B 1.390(11) . ?
C11B H11B 0.9500 . ?
C12B H12B 0.9500 . ?
C13B C14B 1.387(10) . ?
C13B C18B 1.410(11) . ?
C14B C15B 1.385(11) . ?
C14B H14B 0.9500 . ?
C15B C16B 1.380(13) . ?
C15B H15B 0.9500 . ?
C16B C17B 1.374(13) . ?
C16B H16B 0.9500 . ?
C17B C18B 1.372(12) . ?
C17B H17B 0.9500 . ?
C18B H18B 0.9500 . ?
C19B C21B 1.378(10) . ?
C19B C20B 1.398(10) . ?
C20B C21B 1.411(10) 2_556 ?
C20B H20B 0.9500 . ?
C21B C20B 1.411(10) 2_556 ?
C21B H21B 0.9500 . ?
C22B C23B 1.381(11) . ?
C22B C27B 1.403(10) . ?
C23B C24B 1.378(12) . ?
C23B H23B 0.9500 . ?
C24B C25B 1.407(12) . ?
C24B H24B 0.9500 . ?
C25B C26B 1.382(13) . ?
C25B H25B 0.9500 . ?
C26B C27B 1.397(12) . ?
C26B H26B 0.9500 . ?
C27B H27B 0.9500 . ?
C28B C29B 1.380(10) . ?
C28B C33B 1.394(10) . ?
C29B C30B 1.399(11) . ?
C29B H29B 0.9500 . ?
C30B C31B 1.373(11) . ?
C30B H30B 0.9500 . ?
C31B C32B 1.387(11) . ?
C31B H31B 0.9500 . ?
C32B C33B 1.395(10) . ?
C32B H32B 0.9500 . ?
C33B H33B 0.9500 . ?
C34B C39B 1.398(10) . ?
C34B C35B 1.400(10) . ?
C35B C36B 1.376(11) . ?
C35B H35B 0.9500 . ?
C36B C37B 1.382(11) . ?
C36B H36B 0.9500 . ?
C37B C38B 1.393(11) . ?
C37B H37B 0.9500 . ?
C38B C39B 1.380(11) . ?
C38B H38B 0.9500 . ?
C39B H39B 0.9500 . ?
C40B C42B 1.391(10) 2_546 ?
C40B C41B 1.402(10) . ?
C41B C42B 1.385(10) . ?
C41B H41B 0.9500 . ?
C42B C40B 1.391(10) 2_546 ?
C42B H42B 0.9500 . ?
